data_4109431
loop_
_publ_author_name
'Yi Wang'
'Hongming Li'
'Yong-Qiang Wang'
'Yan Liu'
'Bruce M. Foxman'
'Li Deng'

_publ_section_title
;
 Asymmetric Diels-Alder Reactions of 2-Pyrones with a Bifunctional Organic
 Catalyst
;
_journal_name_full 'Journal of the American Chemical Society'
_journal_page_first 6364
_journal_page_last 6365
_journal_paper_doi 10.1021/ja070859h
_journal_volume 129
_journal_year 2007
_chemical_absolute_configuration ad
_chemical_formula_moiety 'C8 H6 Cl1 N1 O3'
_chemical_formula_sum 'C8 H6 Cl N O3'
_chemical_formula_weight 199.59
_space_group_IT_number 78
_symmetry_cell_setting tetragonal
_symmetry_space_group_name_Hall 'P 4cw'
_symmetry_space_group_name_H-M 'P 43'
_atom_sites_solution_hydrogens geom
_atom_sites_solution_primary direct
_audit_creation_date 07-01-28
_audit_creation_method CRYSTALS_ver_12.84
_cell_angle_alpha 90
_cell_angle_beta 90
_cell_angle_gamma 90
_cell_formula_units_Z 4
_cell_length_a 8.1373(2)
_cell_length_b 8.1373(2)
_cell_length_c 13.0130(4)
_cell_measurement_reflns_used 9782
_cell_measurement_temperature 294
_cell_measurement_theta_max 32
_cell_measurement_theta_min 3
_cell_volume 861.66(4)
_computing_cell_refinement 'SAINT (Siemens ,1995)'
_computing_data_collection 'SMART (Siemens, 1993)'
_computing_data_reduction 'SAINT (Siemens ,1995)'
_computing_molecular_graphics 'CAMERON (Watkin et al., 1996)'
_computing_publication_material 'CRYSTALS (Betteridge et al., 2003)'
_computing_structure_refinement 'CRYSTALS (Betteridge et al., 2003)'
_computing_structure_solution 'SIR92 (Altomare et al., 1994)'
_diffrn_ambient_temperature 294
_diffrn_measured_fraction_theta_full 1.000
_diffrn_measured_fraction_theta_max 1.000
_diffrn_measurement_device_type 'KappaCCD ApexII'
_diffrn_measurement_method '\f & \w scans'
_diffrn_radiation_monochromator graphite
_diffrn_radiation_type 'Mo K\a'
_diffrn_radiation_wavelength 0.71073
_diffrn_reflns_av_R_equivalents 0.028
_diffrn_reflns_limit_h_max 8
_diffrn_reflns_limit_h_min -8
_diffrn_reflns_limit_k_max 12
_diffrn_reflns_limit_k_min 0
_diffrn_reflns_limit_l_max 19
_diffrn_reflns_limit_l_min -20
_diffrn_reflns_number 3304
_diffrn_reflns_theta_full 33.136
_diffrn_reflns_theta_max 33.136
_diffrn_reflns_theta_min 2.503
_diffrn_standards_number 0
_exptl_absorpt_coefficient_mu 0.414
_exptl_absorpt_correction_T_max 0.82
_exptl_absorpt_correction_T_min 0.81
_exptl_absorpt_correction_type multi-scan
_exptl_absorpt_process_details 'DENZO/SCALEPACK (Otwinowski & Minor, 1997)'
_exptl_crystal_colour colourless
_exptl_crystal_density_diffrn 1.538
_exptl_crystal_description prism
_exptl_crystal_F_000 408
_exptl_crystal_size_max 0.68
_exptl_crystal_size_mid 0.50
_exptl_crystal_size_min 0.49
_refine_diff_density_max 0.19
_refine_diff_density_min -0.22
_refine_ls_extinction_method none
_refine_ls_goodness_of_fit_ref 0.8536
_refine_ls_hydrogen_treatment mixed
_refine_ls_matrix_type full
_refine_ls_number_parameters 143
_refine_ls_number_reflns 3296
_refine_ls_number_restraints 1
_refine_ls_R_factor_all 0.0315
_refine_ls_R_factor_gt 0.0290
_refine_ls_shift/su_max 0.007711
_refine_ls_structure_factor_coef Fsqd
_refine_ls_weighting_details
;
 Method= Modified Sheldrick 
 w=1/[\s^2^(F^2^) + ( 0.05P)^2^ + 0.00P] 
 ,where P=(max(Fo^2^,0) + 2Fc^2^)/3 
;
_refine_ls_weighting_scheme calc
_refine_ls_wR_factor_all 0.0720
_refine_ls_wR_factor_gt 0.0712
_refine_ls_wR_factor_ref 0.0720
_reflns_limit_h_max 8
_reflns_limit_h_min -8
_reflns_limit_k_max 12
_reflns_limit_k_min 0
_reflns_limit_l_max 19
_reflns_limit_l_min -20
_reflns_number_gt 2975
_reflns_number_total 3304
_reflns_threshold_expression I>2.0\s(I)
_oxford_diffrn_Wilson_B_factor 0.00
_oxford_diffrn_Wilson_scale 0.00
_oxford_refine_ls_scale 1.319(5)
_oxford_structure_analysis_title 'wy_14_153 in P4(3)'
_cod_data_source_file ja070859hrom20070206_025039.cif
_cod_data_source_block wy_14_153
_cod_original_sg_symbol_H-M 'P 43 '
_cod_original_formula_sum 'C8 H6 Cl1 N1 O3'
_cod_database_code 4109431

loop_
_symmetry_equiv_pos_as_xyz
x,y,z
-y,x,z+3/4
-x,-y,z+1/2
y,-x,z+1/4

loop_
_atom_site_label
_atom_site_type_symbol
_atom_site_fract_x
_atom_site_fract_y
_atom_site_fract_z
_atom_site_U_iso_or_equiv
_atom_site_occupancy
_atom_site_adp_type
Cl1 Cl -0.96336(7) -0.28891(4) -0.04630(12) 0.0712 1.0000 Uani
O1 O -0.95620(14) -0.64457(13) -0.12033(12) 0.0445 1.0000 Uani
O2 O -0.99863(14) -0.74029(14) 0.14861(12) 0.0494 1.0000 Uani
O3 O -0.89215(14) -0.88634(12) 0.02142(14) 0.0491 1.0000 Uani
N1 N -0.59961(18) -0.5288(3) 0.00258(17) 0.0673 1.0000 Uani
C1 C -0.91229(14) -0.46851(14) 0.02521(13) 0.0358 1.0000 Uani
C2 C -1.00678(12) -0.61995(12) -0.01957(13) 0.0304 1.0000 Uani
C3 C -1.18763(15) -0.59110(17) -0.00237(15) 0.0461 1.0000 Uani
C4 C -1.22634(18) -0.5726(2) 0.09559(18) 0.0596 1.0000 Uani
C5 C -1.0828(2) -0.5832(2) 0.16623(14) 0.0525 1.0000 Uani
C6 C -0.95875(19) -0.4495(2) 0.14010(15) 0.0491 1.0000 Uani
C7 C -0.95912(13) -0.76355(14) 0.05039(13) 0.0337 1.0000 Uani
C8 C -0.73508(16) -0.49743(17) 0.01146(15) 0.0443 1.0000 Uani
H1 H -0.984(3) -0.728(3) -0.1338(18) 0.058(6) 1.0000 Uiso
H31 H -1.257(3) -0.595(3) -0.0625(16) 0.057(5) 1.0000 Uiso
H41 H -1.328(3) -0.548(3) 0.1156(17) 0.059(5) 1.0000 Uiso
H51 H -1.104(3) -0.593(3) 0.2424(16) 0.057(5) 1.0000 Uiso
H61 H -1.011(3) -0.348(3) 0.1476(17) 0.060(5) 1.0000 Uiso
H62 H -0.871(3) -0.464(3) 0.1744(16) 0.052(5) 1.0000 Uiso

loop_
_atom_site_aniso_label
_atom_site_aniso_U_11
_atom_site_aniso_U_22
_atom_site_aniso_U_33
_atom_site_aniso_U_23
_atom_site_aniso_U_13
_atom_site_aniso_U_12
Cl1 0.0952(3) 0.03242(13) 0.0859(3) 0.00904(16) -0.0215(3) -0.00019(15)
O1 0.0651(6) 0.0418(5) 0.0266(3) -0.0032(3) -0.0029(3) -0.0103(4)
O2 0.0593(6) 0.0569(6) 0.0321(4) 0.0061(4) 0.0027(4) -0.0011(5)
O3 0.0524(5) 0.0389(4) 0.0560(5) 0.0022(4) -0.0031(4) 0.0121(4)
N1 0.0400(6) 0.0941(11) 0.0678(8) -0.0010(8) 0.0028(6) -0.0121(7)
C1 0.0379(5) 0.0319(4) 0.0375(4) -0.0044(4) -0.0049(4) -0.0022(4)
C2 0.0311(4) 0.0295(4) 0.0304(4) -0.0024(3) -0.0064(3) 0.0008(3)
C3 0.0301(5) 0.0454(6) 0.0628(8) -0.0065(5) -0.0118(5) 0.0051(4)
C4 0.0327(6) 0.0676(9) 0.0787(10) -0.0199(8) 0.0109(6) 0.0042(6)
C5 0.0514(7) 0.0649(9) 0.0413(6) -0.0133(5) 0.0129(5) -0.0015(6)
C6 0.0508(7) 0.0553(7) 0.0413(5) -0.0209(5) -0.0006(5) -0.0028(6)
C7 0.0305(4) 0.0369(5) 0.0337(4) 0.0035(4) -0.0034(4) 0.0002(4)
C8 0.0397(6) 0.0528(7) 0.0404(5) -0.0020(5) -0.0014(4) -0.0133(5)

loop_
_atom_type_symbol
_atom_type_scat_dispersion_real
_atom_type_scat_dispersion_imag
_atom_type_scat_Cromer_Mann_a1
_atom_type_scat_Cromer_Mann_b1
_atom_type_scat_Cromer_Mann_a2
_atom_type_scat_Cromer_Mann_b2
_atom_type_scat_Cromer_Mann_a3
_atom_type_scat_Cromer_Mann_b3
_atom_type_scat_Cromer_Mann_a4
_atom_type_scat_Cromer_Mann_b4
_atom_type_scat_Cromer_Mann_c
_atom_type_scat_source
C 0.0033 0.0016 2.3100 20.8439 1.0200 10.2075 1.5886 0.5687 0.8650 51.6512 0.2156 'International Tables Vol C 4.2.6.8 and 6.1.1.4'
H 0.0000 0.0000 0.4930 10.5109 0.3229 26.1257 0.1402 3.1424 0.0408 57.7998 0.0030 'International Tables Vol C 4.2.6.8 and 6.1.1.4'
N 0.0061 0.0033 12.2126 0.0057 3.1322 9.8933 2.0125 28.9975 1.1663 0.5826 -11.5290 'International Tables Vol C 4.2.6.8 and 6.1.1.4'
O 0.0106 0.0060 3.0485 13.2771 2.2868 5.7011 1.5463 0.3239 0.8670 32.9089 0.2508 'International Tables Vol C 4.2.6.8 and 6.1.1.4'
Cl 0.1484 0.1585 11.4604 0.0104 7.1964 1.1662 6.2556 18.5194 1.6455 47.7784 -9.5574 'International Tables Vol C 4.2.6.8 and 6.1.1.4'

loop_
_geom_angle_atom_site_label_1
_geom_angle_atom_site_label_2
_geom_angle_atom_site_label_3
_geom_angle
_geom_angle_publ_flag
C2 O1 H1 105.4(18) no
C5 O2 C7 112.72(10) yes
Cl1 C1 C2 109.68(7) yes
Cl1 C1 C6 111.41(9) yes
C2 C1 C6 108.54(10) yes
Cl1 C1 C8 107.23(9) yes
C2 C1 C8 108.07(9) yes
C6 C1 C8 111.85(10) yes
C1 C2 O1 108.64(9) yes
C1 C2 C3 107.57(9) yes
O1 C2 C3 116.88(10) yes
C1 C2 C7 104.78(8) yes
O1 C2 C7 112.09(9) yes
C3 C2 C7 106.14(9) yes
C2 C3 C4 113.19(12) yes
C2 C3 H31 116.7(14) no
C4 C3 H31 130.1(14) no
C3 C4 C5 113.69(12) yes
C3 C4 H41 121.9(15) no
C5 C4 H41 124.2(15) no
C4 C5 O2 108.67(12) yes
C4 C5 C6 109.91(15) yes
O2 C5 C6 106.16(12) yes
C4 C5 H51 118.5(13) no
O2 C5 H51 99.3(14) no
C6 C5 H51 113.0(13) no
C1 C6 C5 107.80(10) yes
C1 C6 H61 107.4(14) no
C5 C6 H61 107.7(15) no
C1 C6 H62 106.7(14) no
C5 C6 H62 109.9(15) no
H61 C6 H62 117(2) no
C2 C7 O2 113.65(10) yes
C2 C7 O3 124.34(10) yes
O2 C7 O3 122.01(11) yes
C1 C8 N1 176.06(18) yes

loop_
_geom_bond_atom_site_label_1
_geom_bond_atom_site_label_2
_geom_bond_distance
_geom_bond_publ_flag
Cl1 C1 1.7817(12) yes
O1 C2 1.3888(13) yes
O1 H1 0.74(2) no
O2 C5 1.468(2) yes
O2 C7 1.3316(14) yes
O3 C7 1.1989(15) yes
N1 C8 1.138(2) yes
C1 C2 1.5651(13) yes
C1 C6 1.5499(17) yes
C1 C8 1.4720(18) yes
C2 C3 1.5070(16) yes
C2 C7 1.5312(14) yes
C3 C4 1.322(2) yes
C3 H31 0.97(2) no
C4 C5 1.489(2) yes
C4 H41 0.89(2) no
C5 C6 1.523(2) yes
C5 H51 1.01(2) no
C6 H61 0.94(3) no
C6 H62 0.85(2) no

loop_
_oxford_twin_element_scale_factors
0.8343(9)
0.1657(9)
